data_4505216
loop_
_publ_author_name
'Li, Jian-Rong'
'Bu, Xian-He'
'Zhang, Ruo-Hua'
'Ribas, Joan'

_publ_section_title
;
 Flexible Disulfoxides as Bridging Ligands for Copper(II) Coordination
 Architectures:&#x2009; Fine Tuning the Complex Structures by Ligand
 Modifications
;
_journal_issue 5
_journal_name_full 'Crystal Growth &amp; Design'
_journal_page_first 1919
_journal_paper_doi 10.1021/cg050181m
_journal_volume 5
_journal_year 2005
_chemical_formula_sum 'C20 H44 Cl2 Cu O12 S4'
_chemical_formula_weight 739.23
_chemical_name_systematic
; 
 ? 
;
_space_group_IT_number 130
_symmetry_cell_setting tetragonal
_symmetry_space_group_name_Hall '-P 4a 2ac'
_symmetry_space_group_name_H-M 'P 4/n c c :2'
_atom_sites_solution_hydrogens geom
_atom_sites_solution_primary direct
_atom_sites_solution_secondary difmap
_audit_creation_method SHELXL-97
_cell_angle_alpha 90.00
_cell_angle_beta 90.00
_cell_angle_gamma 90.00
_cell_formula_units_Z 4
_cell_length_a 14.6317(2)
_cell_length_b 14.6317(2)
_cell_length_c 15.8750(6)
_cell_measurement_temperature 293(2)
_cell_measurement_theta_max 23.65
_cell_measurement_theta_min 2.35
_cell_volume 3398.63(14)
_computing_cell_refinement 'Siemens SMART & SAINT'
_computing_data_collection 'Siemens SMART'
_computing_data_reduction 'Siemens SAINT'
_computing_molecular_graphics 'Bruker SHELXTL'
_computing_publication_material 'Bruker SHELXTl'
_computing_structure_refinement 'SHELXL-97 (Sheldrick, 1997)'
_computing_structure_solution 'SHELXS-97 (Sheldrick, 1990)'
_diffrn_ambient_temperature 293(2)
_diffrn_measured_fraction_theta_full 0.984
_diffrn_measured_fraction_theta_max 0.984
_diffrn_measurement_device_type 'Siemens SMART CCD area detector'
_diffrn_measurement_method 'phi and omega scans'
_diffrn_radiation_monochromator graphite
_diffrn_radiation_source 'fine-focus sealed tube'
_diffrn_radiation_type MoK\a
_diffrn_radiation_wavelength 0.71073
_diffrn_reflns_av_R_equivalents 0.0603
_diffrn_reflns_av_sigmaI/netI 0.0368
_diffrn_reflns_limit_h_max 12
_diffrn_reflns_limit_h_min -16
_diffrn_reflns_limit_k_max 11
_diffrn_reflns_limit_k_min -17
_diffrn_reflns_limit_l_max 16
_diffrn_reflns_limit_l_min -18
_diffrn_reflns_number 7506
_diffrn_reflns_theta_full 25.03
_diffrn_reflns_theta_max 25.03
_diffrn_reflns_theta_min 1.97
_diffrn_standards_decay_% 0
_diffrn_standards_interval_count 0
_diffrn_standards_interval_time 0
_diffrn_standards_number 0
_exptl_absorpt_coefficient_mu 1.096
_exptl_absorpt_correction_T_max 0.8271
_exptl_absorpt_correction_T_min 0.8106
_exptl_absorpt_correction_type multi-scan
_exptl_absorpt_process_details SADABS
_exptl_crystal_colour Blue
_exptl_crystal_density_diffrn 1.445
_exptl_crystal_density_meas ?
_exptl_crystal_density_method 'not measured'
_exptl_crystal_description Prism
_exptl_crystal_F_000 1548
_exptl_crystal_size_max 0.20
_exptl_crystal_size_mid 0.18
_exptl_crystal_size_min 0.18
_refine_diff_density_max 0.603
_refine_diff_density_min -0.310
_refine_diff_density_rms 0.075
_refine_ls_extinction_method none
_refine_ls_goodness_of_fit_ref 1.091
_refine_ls_hydrogen_treatment mixed
_refine_ls_matrix_type full
_refine_ls_number_parameters 130
_refine_ls_number_reflns 1491
_refine_ls_number_restraints 3
_refine_ls_restrained_S_all 1.112
_refine_ls_R_factor_all 0.1034
_refine_ls_R_factor_gt 0.0598
_refine_ls_shift/su_max 0.008
_refine_ls_shift/su_mean 0.001
_refine_ls_structure_factor_coef Fsqd
_refine_ls_weighting_details 'calc w=1/[\s^2^(Fo^2^)+(0.0874P)^2^+3.4263P] where P=(Fo^2^+2Fc^2^)/3'
_refine_ls_weighting_scheme calc
_refine_ls_wR_factor_gt 0.1482
_refine_ls_wR_factor_ref 0.1807
_reflns_number_gt 947
_reflns_number_total 1491
_reflns_threshold_expression I>2sigma(I)
_cod_data_source_file cg050181msi20050602_085716.cif
_cod_data_source_block 1
_cod_depositor_comments
;
The following automatic conversions were performed:

'_symmetry_cell_setting' value 'Tetragonal' changed to 'tetragonal'
according to /home/saulius/struct/CIF-dictionaries/cif_core.dic
dictionary named 'cif_core.dic' version 2.4.1 from
2010-06-29.

'_exptl_absorpt_correction_type' value 'Multi-scan'
changed to 'multi-scan' according to
/home/saulius/struct/CIF-dictionaries/cif_core.dic dictionary named
'cif_core.dic' version 2.4.1 from 2010-06-29.

Automatic conversion script
Id: cif_fix_values 1715 2011-07-08 13:25:40Z adriana 

The following automatic conversions were performed:

'_exptl_crystal_density_meas' value 'None' was changed to '?' - the
value is perceived as not measured.

Automatic conversion script
Id: cif_fix_values 3008 2015-01-20 13:52:24Z robertas 
;
_cod_original_sg_symbol_H-M 'P 4/ncc'
_cod_database_code 4505216

loop_
_symmetry_equiv_pos_as_xyz
'x, y, z'
'-x+1/2, -y+1/2, z'
'-y+1/2, x, z'
'y, -x+1/2, z'
'-x, y+1/2, -z+1/2'
'x+1/2, -y, -z+1/2'
'y+1/2, x+1/2, -z+1/2'
'-y, -x, -z+1/2'
'-x, -y, -z'
'x-1/2, y-1/2, -z'
'y-1/2, -x, -z'
'-y, x-1/2, -z'
'x, -y-1/2, z-1/2'
'-x-1/2, y, z-1/2'
'-y-1/2, -x-1/2, z-1/2'
'y, x, z-1/2'

loop_
_atom_site_label
_atom_site_type_symbol
_atom_site_fract_x
_atom_site_fract_y
_atom_site_fract_z
_atom_site_U_iso_or_equiv
_atom_site_adp_type
_atom_site_occupancy
_atom_site_symmetry_multiplicity
_atom_site_calc_flag
_atom_site_refinement_flags
_atom_site_disorder_assembly
_atom_site_disorder_group
Cu1 Cu 0.2500 0.2500 0.39418(4) 0.05647(15) Uani 1 4 d S . .
S1 S 0.45413(4) 0.29063(4) 0.41434(4) 0.06397(19) Uani 1 1 d . . .
C1 C 0.5451(5) 0.2477(5) 0.1754(3) 0.325(4) Uani 1 1 d . . .
H1A H 0.5152 0.2126 0.1323 0.487 Uiso 1 1 calc R A 1
H1B H 0.6083 0.2305 0.1783 0.487 Uiso 1 1 calc R A 1
H1C H 0.5405 0.3116 0.1621 0.487 Uiso 1 1 calc R A 1
C2 C 0.5024(7) 0.2306(11) 0.2543(5) 0.286(6) Uani 0.506(2) 1 d P B 1
H2A H 0.5223 0.1713 0.2747 0.343 Uiso 0.506(2) 1 calc PR B 1
H2B H 0.4368 0.2276 0.2459 0.343 Uiso 0.506(2) 1 calc PR B 1
C3 C 0.5249(3) 0.3093(4) 0.3286(3) 0.0809(19) Uani 0.506(2) 1 d P B 1
H3A H 0.5145 0.3701 0.3061 0.097 Uiso 0.506(2) 1 calc PR B 1
H3B H 0.5884 0.3050 0.3458 0.097 Uiso 0.506(2) 1 calc PR B 1
C4' C 0.5133(3) 0.4004(3) 0.4260(4) 0.0717(17) Uani 0.506(2) 1 d P B 1
H4A' H 0.5759 0.3872 0.4423 0.086 Uiso 0.506(2) 1 calc PR B 1
H4B' H 0.5158 0.4285 0.3707 0.086 Uiso 0.506(2) 1 calc PR B 1
C2' C 0.5040(6) 0.2968(6) 0.2457(6) 0.160(4) Uani 0.494(2) 1 d P B 2
H2'A H 0.5355 0.3545 0.2534 0.191 Uiso 0.494(2) 1 calc PR B 2
H2'B H 0.4405 0.3099 0.2329 0.191 Uiso 0.494(2) 1 calc PR B 2
C3' C 0.5088(3) 0.2484(4) 0.3163(4) 0.091(2) Uani 0.494(2) 1 d P B 2
H3'A H 0.5731 0.2391 0.3286 0.109 Uiso 0.494(2) 1 calc PR B 2
H3'B H 0.4830 0.1887 0.3045 0.109 Uiso 0.494(2) 1 calc PR B 2
C4 C 0.4938(3) 0.3699(3) 0.4888(4) 0.0702(17) Uani 0.494(2) 1 d P B 2
H4A H 0.4656 0.3542 0.5421 0.084 Uiso 0.494(2) 1 calc PR B 2
H4B H 0.5589 0.3593 0.4952 0.084 Uiso 0.494(2) 1 calc PR B 2
C5 C 0.4824(2) 0.4615(2) 0.4781(3) 0.1216(13) Uani 1 1 d . . .
H5A H 0.4562 0.4248 0.5228 0.146 Uiso 1 1 calc R B 1
H5B H 0.4305 0.4867 0.4481 0.146 Uiso 1 1 calc R B 1
Cl2 Cl 0.7500 0.2500 0.0000 0.1128(6) Uani 1 4 d S . .
Cl1 Cl 0.2500 0.2500 0.61277(13) 0.1496(10) Uani 1 4 d SD . .
O1 O 0.35927(9) 0.32358(10) 0.38604(11) 0.0614(5) Uani 1 1 d . B .
O4 O 0.7199(3) 0.1710(3) 0.0364(3) 0.2534(19) Uani 1 1 d . . .
O3 O 0.2500 0.2500 0.6989(3) 0.168(3) Uani 1 4 d SD C .
O2' O 0.2009(7) 0.1563(4) 0.6046(5) 0.231(4) Uani 0.50 1 d PD C 1
O2 O 0.2184(8) 0.2857(6) 0.5385(4) 0.216(5) Uani 0.25 1 d PD . 2

loop_
_atom_site_aniso_label
_atom_site_aniso_U_11
_atom_site_aniso_U_22
_atom_site_aniso_U_33
_atom_site_aniso_U_23
_atom_site_aniso_U_13
_atom_site_aniso_U_12
Cu1 0.03916(15) 0.03916(15) 0.0911(4) 0.000 0.000 0.000
S1 0.0439(3) 0.0496(3) 0.0984(4) -0.0099(3) -0.0060(3) 0.0009(2)
C1 0.427(8) 0.314(8) 0.233(5) -0.110(5) 0.208(5) -0.129(6)
C2 0.176(7) 0.608(18) 0.073(4) -0.102(7) 0.039(5) -0.188(9)
C3 0.066(3) 0.080(4) 0.097(4) -0.012(3) 0.005(3) -0.003(3)
C4' 0.058(3) 0.045(2) 0.113(4) -0.006(3) -0.002(3) -0.008(2)
C2' 0.130(5) 0.151(7) 0.198(8) -0.004(6) 0.081(5) -0.051(5)
C3' 0.047(3) 0.077(3) 0.147(5) 0.028(4) 0.022(3) -0.003(3)
C4 0.055(3) 0.062(3) 0.094(4) -0.002(3) -0.010(3) 0.006(2)
C5 0.0751(17) 0.0740(17) 0.216(3) -0.0516(19) -0.053(2) 0.0047(14)
Cl2 0.0899(6) 0.0899(6) 0.1585(16) 0.000 0.000 0.000
Cl1 0.1792(14) 0.1792(14) 0.0905(12) 0.000 0.000 0.000
O1 0.0383(7) 0.0446(7) 0.1012(11) -0.0029(8) -0.0027(7) -0.0010(6)
O4 0.155(3) 0.237(3) 0.369(5) 0.160(3) 0.054(3) 0.034(3)
O3 0.212(4) 0.212(4) 0.081(3) 0.000 0.000 0.000
O2' 0.304(9) 0.167(6) 0.220(8) 0.011(5) -0.080(7) -0.096(6)
O2 0.417(12) 0.132(7) 0.101(3) 0.076(3) 0.201(5) 0.085(6)

loop_
_atom_type_symbol
_atom_type_description
_atom_type_scat_dispersion_real
_atom_type_scat_dispersion_imag
_atom_type_scat_source
C C 0.0033 0.0016 'International Tables Vol C Tables 4.2.6.8 and 6.1.1.4'
H H 0.0000 0.0000 'International Tables Vol C Tables 4.2.6.8 and 6.1.1.4'
O O 0.0106 0.0060 'International Tables Vol C Tables 4.2.6.8 and 6.1.1.4'
S S 0.1246 0.1234 'International Tables Vol C Tables 4.2.6.8 and 6.1.1.4'
Cl Cl 0.1484 0.1585 'International Tables Vol C Tables 4.2.6.8 and 6.1.1.4'
Cu Cu 0.3201 1.2651 'International Tables Vol C Tables 4.2.6.8 and 6.1.1.4'

loop_
_geom_angle_atom_site_label_1
_geom_angle_atom_site_label_2
_geom_angle_atom_site_label_3
_geom_angle
_geom_angle_site_symmetry_1
_geom_angle_site_symmetry_3
O1 Cu1 O1 89.744(8) 2 3
O1 Cu1 O1 172.33(11) 2 .
O1 Cu1 O1 89.744(8) 3 .
O1 Cu1 O1 89.743(8) 2 4
O1 Cu1 O1 172.33(11) 3 4
O1 Cu1 O1 89.744(8) . 4
O1 Cu1 O2 110.6(2) 2 4
O1 Cu1 O2 91.5(3) 3 4
O1 Cu1 O2 77.1(2) . 4
O1 Cu1 O2 95.9(3) 4 4
O1 Cu1 O2 77.1(2) 2 3
O1 Cu1 O2 95.9(3) 3 3
O1 Cu1 O2 110.6(2) . 3
O1 Cu1 O2 91.5(3) 4 3
O2 Cu1 O2 33.8(5) 4 3
O1 Cu1 O2 95.9(3) 2 2
O1 Cu1 O2 110.6(2) 3 2
O1 Cu1 O2 91.5(3) . 2
O1 Cu1 O2 77.1(2) 4 2
O2 Cu1 O2 23.7(3) 4 2
O2 Cu1 O2 23.7(3) 3 2
O1 Cu1 O2 91.5(3) 2 .
O1 Cu1 O2 77.1(2) 3 .
O1 Cu1 O2 95.9(3) . .
O1 Cu1 O2 110.6(2) 4 .
O2 Cu1 O2 23.7(3) 4 .
O2 Cu1 O2 23.7(3) 3 .
O2 Cu1 O2 33.8(5) 2 .
O1 S1 C3 105.10(19) . .
O1 S1 C4 106.77(17) . .
C3 S1 C4 103.1(3) . .
O1 S1 C4' 100.45(17) . .
C3 S1 C4' 70.1(3) . .
C4 S1 C4' 36.6(2) . .
O1 S1 C3' 104.40(18) . .
C3 S1 C3' 30.2(2) . .
C4 S1 C3' 130.0(2) . .
C4' S1 C3' 100.0(2) . .
C2 C1 C2' 39.7(7) . .
C2 C1 H1A 109.5 . .
C2' C1 H1A 128.4 . .
C2 C1 H1B 109.5 . .
C2' C1 H1B 119.3 . .
H1A C1 H1B 109.5 . .
C2 C1 H1C 109.5 . .
C2' C1 H1C 70.1 . .
H1A C1 H1C 109.5 . .
H1B C1 H1C 109.5 . .
C1 C2 C3 114.3(9) . .
C1 C2 H2A 108.7 . .
C3 C2 H2A 108.7 . .
C1 C2 H2B 108.7 . .
C3 C2 H2B 108.7 . .
H2A C2 H2B 107.6 . .
C2 C3 S1 109.0(5) . .
C2 C3 H3A 109.9 . .
S1 C3 H3A 109.9 . .
C2 C3 H3B 109.9 . .
S1 C3 H3B 109.9 . .
H3A C3 H3B 108.3 . .
C5 C4' S1 120.2(4) . .
C5 C4' H4A' 107.3 . .
S1 C4' H4A' 107.3 . .
C5 C4' H4B' 107.3 . .
S1 C4' H4B' 107.3 . .
H4A' C4' H4B' 106.9 . .
C3' C2' C1 111.3(7) . .
C3' C2' H2'A 109.4 . .
C1 C2' H2'A 109.4 . .
C3' C2' H2'B 109.4 . .
C1 C2' H2'B 109.4 . .
H2'A C2' H2'B 108.0 . .
C2' C3' S1 120.5(5) . .
C2' C3' H3'A 107.2 . .
S1 C3' H3'A 107.2 . .
C2' C3' H3'B 107.2 . .
S1 C3' H3'B 107.2 . .
H3'A C3' H3'B 106.8 . .
C5 C4 S1 121.8(4) . .
C5 C4 H4A 106.9 . .
S1 C4 H4A 106.9 . .
C5 C4 H4B 106.9 . .
S1 C4 H4B 106.9 . .
H4A C4 H4B 106.7 . .
C4' C5 C4 50.1(3) . .
C4' C5 C5 137.0(4) . 9_666
C4 C5 C5 132.5(5) . 9_666
C4' C5 H5A 102.9 . .
C4 C5 H5A 54.0 . .
C5 C5 H5A 102.9 9_666 .
C4' C5 H5B 102.9 . .
C4 C5 H5B 122.1 . .
C5 C5 H5B 102.9 9_666 .
H5A C5 H5B 105.0 . .
O4 Cl2 O4 100.31(16) 11_665 2_655
O4 Cl2 O4 100.31(16) 11_665 .
O4 Cl2 O4 129.9(4) 2_655 .
O4 Cl2 O4 129.9(4) 11_665 12_655
O4 Cl2 O4 100.31(16) 2_655 12_655
O4 Cl2 O4 100.31(16) . 12_655
O3 Cl1 O2 149.4(4) . 3
O3 Cl1 O2 149.4(4) . .
O2 Cl1 O2 42.2(5) 3 .
O3 Cl1 O2 149.4(4) . 4
O2 Cl1 O2 61.2(8) 3 4
O2 Cl1 O2 42.2(5) . 4
O3 Cl1 O2 149.4(4) . 2
O2 Cl1 O2 42.2(5) 3 2
O2 Cl1 O2 61.2(8) . 2
O2 Cl1 O2 42.2(5) 4 2
O3 Cl1 O2' 94.8(3) . 4
O2 Cl1 O2' 75.4(6) 3 4
O2 Cl1 O2' 56.9(5) . 4
O2 Cl1 O2' 96.2(5) 4 4
O2 Cl1 O2' 113.7(6) 2 4
O3 Cl1 O2' 94.8(3) . 2
O2 Cl1 O2' 113.7(6) 3 2
O2 Cl1 O2' 75.4(6) . 2
O2 Cl1 O2' 56.9(5) 4 2
O2 Cl1 O2' 96.2(5) 2 2
O2' Cl1 O2' 89.60(6) 4 2
O3 Cl1 O2' 94.8(3) . .
O2 Cl1 O2' 56.9(5) 3 .
O2 Cl1 O2' 96.2(5) . .
O2 Cl1 O2' 113.7(6) 4 .
O2 Cl1 O2' 75.4(6) 2 .
O2' Cl1 O2' 89.60(6) 4 .
O2' Cl1 O2' 170.4(7) 2 .
O3 Cl1 O2' 94.8(3) . 3
O2 Cl1 O2' 96.2(5) 3 3
O2 Cl1 O2' 113.7(6) . 3
O2 Cl1 O2' 75.4(6) 4 3
O2 Cl1 O2' 56.9(5) 2 3
O2' Cl1 O2' 170.4(7) 4 3
O2' Cl1 O2' 89.60(6) 2 3
O2' Cl1 O2' 89.60(6) . 3
S1 O1 Cu1 123.58(9) . .
O2 O2 O2 90.000(3) 3 4
O2 O2 Cl1 68.9(2) 3 .
O2 O2 Cl1 68.9(2) 4 .
O2 O2 O2 45.000(2) 3 2
O2 O2 O2 45.000(2) 4 2
Cl1 O2 O2 59.4(4) . 2
O2 O2 Cu1 78.13(16) 3 .
O2 O2 Cu1 78.13(16) 4 .
Cl1 O2 Cu1 132.5(6) . .
O2 O2 Cu1 73.1(2) 2 .

loop_
_geom_bond_atom_site_label_1
_geom_bond_atom_site_label_2
_geom_bond_distance
_geom_bond_site_symmetry_2
Cu1 O1 1.9319(14) 2
Cu1 O1 1.9319(14) 3
Cu1 O1 1.9319(14) .
Cu1 O1 1.9319(14) 4
Cu1 O2 2.395(6) 4
Cu1 O2 2.395(6) 3
Cu1 O2 2.395(6) 2
Cu1 O2 2.395(6) .
S1 O1 1.5365(15) .
S1 C3 1.732(5) .
S1 C4 1.754(5) .
S1 C4' 1.835(5) .
S1 C3' 1.855(6) .
C1 C2 1.422(10) .
C1 C2' 1.457(11) .
C1 H1A 0.9600 .
C1 H1B 0.9600 .
C1 H1C 0.9600 .
C2 C3 1.681(13) .
C2 H2A 0.9700 .
C2 H2B 0.9700 .
C3 H3A 0.9700 .
C3 H3B 0.9700 .
C4' C5 1.298(6) .
C4' H4A' 0.9700 .
C4' H4B' 0.9700 .
C2' C3' 1.328(11) .
C2' H2'A 0.9700 .
C2' H2'B 0.9700 .
C3' H3'A 0.9700 .
C3' H3'B 0.9700 .
C4 C5 1.362(6) .
C4 H4A 0.9700 .
C4 H4B 0.9700 .
C5 C5 1.420(6) 9_666
C5 H5A 0.9700 .
C5 H5B 0.9700 .
Cl2 O4 1.365(4) 11_665
Cl2 O4 1.365(4) 2_655
Cl2 O4 1.365(4) .
Cl2 O4 1.365(4) 12_655
Cl1 O3 1.367(5) .
Cl1 O2 1.369(7) 3
Cl1 O2 1.369(7) .
Cl1 O2 1.369(7) 4
Cl1 O2 1.369(7) 2
Cl1 O2' 1.553(7) 4
Cl1 O2' 1.553(7) 2
Cl1 O2' 1.553(7) .
Cl1 O2' 1.553(7) 3
O2 O2 0.986(14) 3
O2 O2 0.986(14) 4
O2 O2 1.39(2) 2

loop_
_geom_torsion_atom_site_label_1
_geom_torsion_atom_site_label_2
_geom_torsion_atom_site_label_3
_geom_torsion_atom_site_label_4
_geom_torsion
_geom_torsion_site_symmetry_1
_geom_torsion_site_symmetry_4
C2' C1 C2 C3 -34.8(8) . .
C1 C2 C3 S1 170.0(7) . .
O1 S1 C3 C2 -74.0(5) . .
C4 S1 C3 C2 174.3(5) . .
C4' S1 C3 C2 -169.8(6) . .
C3' S1 C3 C2 18.8(6) . .
O1 S1 C4' C5 59.2(4) . .
C3 S1 C4' C5 161.6(5) . .
C4 S1 C4' C5 -44.9(4) . .
C3' S1 C4' C5 166.0(4) . .
C2 C1 C2' C3' 25.8(7) . .
C1 C2' C3' S1 -175.4(5) . .
O1 S1 C3' C2' 45.2(6) . .
C3 S1 C3' C2' -50.2(6) . .
C4 S1 C3' C2' -81.9(6) . .
C4' S1 C3' C2' -58.4(6) . .
O1 S1 C4 C5 -41.7(4) . .
C3 S1 C4 C5 68.8(4) . .
C4' S1 C4 C5 43.2(4) . .
C3' S1 C4 C5 84.5(5) . .
S1 C4' C5 C4 44.9(4) . .
S1 C4' C5 C5 158.1(5) . 9_666
S1 C4 C5 C4' -48.7(4) . .
S1 C4 C5 C5 -170.6(4) . 9_666
C3 S1 O1 Cu1 127.6(2) . .
C4 S1 O1 Cu1 -123.3(2) . .
C4' S1 O1 Cu1 -160.4(2) . .
C3' S1 O1 Cu1 96.4(2) . .
O1 Cu1 O1 S1 -113.35(12) 2 .
O1 Cu1 O1 S1 160.48(7) 3 .
O1 Cu1 O1 S1 -27.18(17) 4 .
O2 Cu1 O1 S1 68.9(3) 4 .
O2 Cu1 O1 S1 64.3(3) 3 .
O2 Cu1 O1 S1 49.9(2) 2 .
O2 Cu1 O1 S1 83.5(2) . .
O3 Cl1 O2 O2 -130.72(11) . 3
O2 Cl1 O2 O2 98.6(2) 4 3
O2 Cl1 O2 O2 49.28(11) 2 3
O2' Cl1 O2 O2 -105.7(11) 4 3
O2' Cl1 O2 O2 155.0(9) 2 3
O2' Cl1 O2 O2 -20.2(9) . 3
O2' Cl1 O2 O2 72.1(10) 3 3
O3 Cl1 O2 O2 130.72(11) . 4
O2 Cl1 O2 O2 -98.6(2) 3 4
O2 Cl1 O2 O2 -49.28(11) 2 4
O2' Cl1 O2 O2 155.8(12) 4 4
O2' Cl1 O2 O2 56.5(10) 2 4
O2' Cl1 O2 O2 -118.8(9) . 4
O2' Cl1 O2 O2 -26.5(11) 3 4
O3 Cl1 O2 O2 180.000(5) . 2
O2 Cl1 O2 O2 -49.28(11) 3 2
O2 Cl1 O2 O2 49.28(11) 4 2
O2' Cl1 O2 O2 -155.0(11) 4 2
O2' Cl1 O2 O2 105.8(9) 2 2
O2' Cl1 O2 O2 -69.5(9) . 2
O2' Cl1 O2 O2 22.8(10) 3 2
O3 Cl1 O2 Cu1 180.000(2) . .
O2 Cl1 O2 Cu1 -49.28(11) 3 .
O2 Cl1 O2 Cu1 49.28(11) 4 .
O2 Cl1 O2 Cu1 0.000(2) 2 .
O2' Cl1 O2 Cu1 -155.0(11) 4 .
O2' Cl1 O2 Cu1 105.8(9) 2 .
O2' Cl1 O2 Cu1 -69.5(9) . .
O2' Cl1 O2 Cu1 22.8(10) 3 .
O1 Cu1 O2 O2 52.1(9) 2 3
O1 Cu1 O2 O2 141.5(9) 3 3
O1 Cu1 O2 O2 -130.2(9) . 3
O1 Cu1 O2 O2 -38.2(10) 4 3
O2 Cu1 O2 O2 -92.53(7) 4 3
O2 Cu1 O2 O2 -46.27(3) 2 3
O1 Cu1 O2 O2 144.6(9) 2 4
O1 Cu1 O2 O2 -126.0(10) 3 4
O1 Cu1 O2 O2 -37.6(9) . 4
O1 Cu1 O2 O2 54.3(10) 4 4
O2 Cu1 O2 O2 92.53(7) 3 4
O2 Cu1 O2 O2 46.27(3) 2 4
O1 Cu1 O2 Cl1 98.3(9) 2 .
O1 Cu1 O2 Cl1 -172.3(10) 3 .
O1 Cu1 O2 Cl1 -83.9(9) . .
O1 Cu1 O2 Cl1 8.0(10) 4 .
O2 Cu1 O2 Cl1 -46.27(3) 4 .
O2 Cu1 O2 Cl1 46.27(3) 3 .
O2 Cu1 O2 Cl1 0.000(2) 2 .
O1 Cu1 O2 O2 98.3(9) 2 2
O1 Cu1 O2 O2 -172.3(10) 3 2
O1 Cu1 O2 O2 -83.9(9) . 2
O1 Cu1 O2 O2 8.0(10) 4 2
O2 Cu1 O2 O2 -46.27(3) 4 2
O2 Cu1 O2 O2 46.27(3) 3 2
